data_4308036
loop_
_publ_author_name
'Sonia Nieto'
'Julio P\'erez'
'Luc\'ia Riera'
'V\'ictor Riera'
'Daniel Miguel'
'James A. Golen'
'Arnold L. Rheingold'

_publ_contact_author
;
     JULIO PEREZ
     Departamento de Quimica Organica e Inorganica 
     IUQOEM - Facultad de Quimica
     Universidad de Oviedo-CSIC
     C/ Julian Claveria s/n
     33006 Oviedo  (ASTURIAS)
     SPAIN
;
_publ_contact_author_email japm@uniovi.es
_publ_contact_author_fax +34-85-103446
_publ_contact_author_phone +34-85-102985
_publ_section_title
;
Pyrazole Complexes as Anion Receptors: Effects of Changing the Metal, the
Pyrazole Substitution Pattern, and the Number of Pyrazole Ligands
;
_journal_name_full 'Inorganic Chemistry'
_journal_page_first 3407
_journal_page_last 3418
_journal_paper_doi 10.1021/ic0700046
_journal_volume 46
_journal_year 2007
_chemical_formula_sum 'C18 H24 Mn N7 O6'
_chemical_formula_weight 489.38
_chemical_name_systematic
; 
 ? 
;
_space_group_IT_number 14
_symmetry_cell_setting monoclinic
_symmetry_space_group_name_Hall '-P 2ybc'
_symmetry_space_group_name_H-M 'P 1 21/c 1'
_atom_sites_solution_hydrogens geom
_atom_sites_solution_primary direct
_atom_sites_solution_secondary difmap
_audit_creation_method SHELXL-97
_cell_angle_alpha 90.00
_cell_angle_beta 110.941(5)
_cell_angle_gamma 90.00
_cell_formula_units_Z 4
_cell_length_a 11.865(3)
_cell_length_b 14.837(4)
_cell_length_c 14.004(4)
_cell_measurement_temperature 293(2)
_cell_volume 2302.4(11)
_computing_cell_refinement 'Bruker SMART'
_computing_data_collection 'Bruker SMART'
_computing_data_reduction 'Bruker SHELXTL'
_computing_molecular_graphics 'Bruker SHELXTL'
_computing_publication_material 'Bruker SHELXTL'
_computing_structure_refinement 'SHELXL-97 (Sheldrick, 1997)'
_computing_structure_solution 'SHELXS-97 (Sheldrick, 1990)'
_diffrn_ambient_temperature 293(2)
_diffrn_measured_fraction_theta_full 0.993
_diffrn_measured_fraction_theta_max 0.993
_diffrn_measurement_device_type 'CCD area detector'
_diffrn_measurement_method 'phi and omega scans'
_diffrn_radiation_monochromator graphite
_diffrn_radiation_source 'fine-focus sealed tube'
_diffrn_radiation_type MoK\a
_diffrn_radiation_wavelength 0.71073
_diffrn_reflns_av_R_equivalents 0.0392
_diffrn_reflns_av_sigmaI/netI 0.0402
_diffrn_reflns_limit_h_max 13
_diffrn_reflns_limit_h_min -12
_diffrn_reflns_limit_k_max 16
_diffrn_reflns_limit_k_min -11
_diffrn_reflns_limit_l_max 15
_diffrn_reflns_limit_l_min -15
_diffrn_reflns_number 10229
_diffrn_reflns_theta_full 23.37
_diffrn_reflns_theta_max 23.37
_diffrn_reflns_theta_min 1.84
_exptl_absorpt_coefficient_mu 0.621
_exptl_absorpt_correction_T_max 1.000000
_exptl_absorpt_correction_T_min 0.698024
_exptl_absorpt_correction_type multi-scan
_exptl_absorpt_process_details SADABS
_exptl_crystal_colour YELLOW
_exptl_crystal_density_diffrn 1.412
_exptl_crystal_density_method 'not measured'
_exptl_crystal_description BLOCK
_exptl_crystal_F_000 1016
_exptl_crystal_size_max 0.26
_exptl_crystal_size_mid 0.22
_exptl_crystal_size_min 0.11
_refine_diff_density_max 0.529
_refine_diff_density_min -0.300
_refine_diff_density_rms 0.059
_refine_ls_extinction_method none
_refine_ls_goodness_of_fit_ref 1.001
_refine_ls_hydrogen_treatment mixed
_refine_ls_matrix_type full
_refine_ls_number_parameters 307
_refine_ls_number_reflns 3334
_refine_ls_number_restraints 0
_refine_ls_restrained_S_all 1.001
_refine_ls_R_factor_all 0.0612
_refine_ls_R_factor_gt 0.0405
_refine_ls_shift/su_max 0.001
_refine_ls_shift/su_mean 0.000
_refine_ls_structure_factor_coef Fsqd
_refine_ls_weighting_details 'calc w=1/[\s^2^(Fo^2^)+(0.0652P)^2^+0.0000P] where P=(Fo^2^+2Fc^2^)/3'
_refine_ls_weighting_scheme calc
_refine_ls_wR_factor_gt 0.0998
_refine_ls_wR_factor_ref 0.1118
_reflns_number_gt 2452
_reflns_number_total 3334
_reflns_threshold_expression >2sigma(I)
_cod_data_source_file ic0700046si20070102_075057_04.cif
_cod_data_source_block Compound_6_(sn309am)
_cod_depositor_comments
;
The following automatic conversions were performed:
'_symmetry_cell_setting' value 'Monoclinic' changed to 'monoclinic'
according to '/home/saulius/struct/CIF-dictionaries/cif_core.dic'
dictionary named 'cif_core.dic' version 2.4.1 from 2010-06-29.

Automatic conversion script
Id: cif_fix_enum 1527 2010-12-29 10:47:43Z saulius 
;
_cod_original_cell_volume 2302.6(11)
_cod_database_code 4308036

loop_
_symmetry_equiv_pos_as_xyz
'x, y, z'
'-x, y+1/2, -z+1/2'
'-x, -y, -z'
'x, -y-1/2, z-1/2'

loop_
_atom_site_label
_atom_site_type_symbol
_atom_site_fract_x
_atom_site_fract_y
_atom_site_fract_z
_atom_site_U_iso_or_equiv
_atom_site_adp_type
_atom_site_occupancy
_atom_site_symmetry_multiplicity
_atom_site_calc_flag
_atom_site_refinement_flags
_atom_site_disorder_assembly
_atom_site_disorder_group
Mn1 Mn 0.80881(4) 0.91716(3) 0.17252(3) 0.03727(19) Uani 1 1 d . . .
C1 C 0.9324(3) 0.9182(2) 0.2920(3) 0.0487(8) Uani 1 1 d . . .
O1 O 1.0094(3) 0.92360(19) 0.36996(19) 0.0770(8) Uani 1 1 d . . .
C2 C 0.7608(3) 1.0195(2) 0.2166(2) 0.0447(8) Uani 1 1 d . . .
O2 O 0.7396(2) 1.08485(17) 0.2505(2) 0.0700(8) Uani 1 1 d . . .
C3 C 0.8977(3) 0.9859(2) 0.1175(3) 0.0482(8) Uani 1 1 d . . .
O3 O 0.9570(3) 1.03118(19) 0.0899(2) 0.0786(8) Uani 1 1 d . . .
N1 N 0.8615(2) 0.79920(16) 0.12133(18) 0.0389(6) Uani 1 1 d . . .
N2 N 0.7799(3) 0.73282(17) 0.07727(18) 0.0409(6) Uani 1 1 d . . .
H2 H 0.693(3) 0.737(2) 0.067(2) 0.064(11) Uiso 1 1 d . . .
N3 N 0.7028(2) 0.84030(16) 0.23073(18) 0.0374(6) Uani 1 1 d . . .
N4 N 0.5878(2) 0.86865(19) 0.2146(2) 0.0370(6) Uani 1 1 d . . .
H4 H 0.560(3) 0.910(2) 0.175(2) 0.037(9) Uiso 1 1 d . . .
N5 N 0.6145(3) 0.96295(18) -0.0294(2) 0.0443(7) Uani 1 1 d . . .
O4 O 0.65759(18) 0.90479(13) 0.04208(14) 0.0387(5) Uani 1 1 d . . .
O5 O 0.5143(2) 0.94800(15) -0.09473(17) 0.0539(6) Uani 1 1 d . . .
O6 O 0.6685(3) 1.0319(2) -0.0301(2) 0.0922(11) Uani 1 1 d . . .
N7 N 0.5260(3) 0.70877(18) 0.0451(2) 0.0507(7) Uani 1 1 d . . .
N8 N 0.4321(3) 0.7637(2) -0.0074(2) 0.0471(7) Uani 1 1 d . . .
H8 H 0.449(3) 0.812(2) -0.033(2) 0.046(10) Uiso 1 1 d . . .
C11 C 0.9681(3) 0.7664(2) 0.1236(2) 0.0474(9) Uani 1 1 d . . .
C12 C 0.9527(3) 0.6802(2) 0.0828(3) 0.0560(9) Uani 1 1 d . . .
H12 H 1.0128 0.6430 0.0767 0.067 Uiso 1 1 calc R . .
C13 C 0.8332(3) 0.6605(2) 0.0536(2) 0.0496(9) Uani 1 1 d . . .
C14 C 1.0823(3) 0.8192(3) 0.1620(3) 0.0687(11) Uani 1 1 d . . .
H14A H 1.0785 0.8677 0.1155 0.103 Uiso 1 1 calc R . .
H14B H 1.1491 0.7806 0.1670 0.103 Uiso 1 1 calc R . .
H14C H 1.0928 0.8434 0.2282 0.103 Uiso 1 1 calc R . .
C15 C 0.7640(4) 0.5792(2) 0.0029(3) 0.0681(11) Uani 1 1 d . . .
H15A H 0.7762 0.5319 0.0524 0.102 Uiso 1 1 calc R . .
H15B H 0.7915 0.5595 -0.0503 0.102 Uiso 1 1 calc R . .
H15C H 0.6797 0.5937 -0.0259 0.102 Uiso 1 1 calc R . .
C21 C 0.7187(3) 0.7676(2) 0.2917(2) 0.0411(8) Uani 1 1 d . . .
C22 C 0.6131(3) 0.7516(2) 0.3116(2) 0.0458(8) Uani 1 1 d . . .
H22 H 0.6010 0.7056 0.3519 0.055 Uiso 1 1 calc R . .
C23 C 0.5314(3) 0.8155(2) 0.2613(2) 0.0402(8) Uani 1 1 d . . .
C24 C 0.8331(3) 0.7149(2) 0.3290(2) 0.0551(9) Uani 1 1 d . . .
H24A H 0.8383 0.6777 0.2747 0.083 Uiso 1 1 calc R . .
H24B H 0.8343 0.6777 0.3854 0.083 Uiso 1 1 calc R . .
H24C H 0.9005 0.7556 0.3509 0.083 Uiso 1 1 calc R . .
C25 C 0.4038(3) 0.8309(2) 0.2512(3) 0.0558(9) Uani 1 1 d . . .
H25A H 0.3607 0.7748 0.2365 0.084 Uiso 1 1 calc R . .
H25B H 0.3669 0.8727 0.1966 0.084 Uiso 1 1 calc R . .
H25C H 0.4014 0.8551 0.3140 0.084 Uiso 1 1 calc R . .
C31 C 0.4727(4) 0.6411(2) 0.0754(3) 0.0533(9) Uani 1 1 d . . .
C32 C 0.3496(4) 0.6534(2) 0.0418(3) 0.0573(10) Uani 1 1 d . . .
H32 H 0.2938 0.6152 0.0534 0.069 Uiso 1 1 calc R . .
C33 C 0.3250(3) 0.7325(2) -0.0120(3) 0.0484(9) Uani 1 1 d . . .
C34 C 0.5466(4) 0.5660(3) 0.1392(3) 0.0814(13) Uani 1 1 d . . .
H34A H 0.5359 0.5126 0.0983 0.122 Uiso 1 1 calc R . .
H34B H 0.5209 0.5546 0.1958 0.122 Uiso 1 1 calc R . .
H34C H 0.6302 0.5829 0.1645 0.122 Uiso 1 1 calc R . .
C35 C 0.2105(3) 0.7800(3) -0.0634(3) 0.0705(11) Uani 1 1 d . . .
H35A H 0.2138 0.8385 -0.0334 0.106 Uiso 1 1 calc R . .
H35B H 0.1454 0.7460 -0.0557 0.106 Uiso 1 1 calc R . .
H35C H 0.1976 0.7864 -0.1348 0.106 Uiso 1 1 calc R . .

loop_
_atom_site_aniso_label
_atom_site_aniso_U_11
_atom_site_aniso_U_22
_atom_site_aniso_U_33
_atom_site_aniso_U_23
_atom_site_aniso_U_13
_atom_site_aniso_U_12
Mn1 0.0383(3) 0.0324(3) 0.0417(3) -0.0002(2) 0.0150(2) -0.0035(2)
C1 0.050(2) 0.044(2) 0.054(2) -0.0011(17) 0.0206(19) -0.0083(16)
O1 0.0613(19) 0.093(2) 0.0563(17) -0.0056(14) -0.0035(15) -0.0145(14)
C2 0.047(2) 0.041(2) 0.0473(19) -0.0019(16) 0.0179(16) -0.0079(16)
O2 0.082(2) 0.0481(17) 0.0861(19) -0.0230(14) 0.0372(16) -0.0047(13)
C3 0.046(2) 0.041(2) 0.061(2) 0.0023(16) 0.0232(18) -0.0003(16)
O3 0.075(2) 0.0644(19) 0.116(2) 0.0184(16) 0.0577(18) -0.0068(15)
N1 0.0354(16) 0.0393(16) 0.0412(14) 0.0017(12) 0.0128(12) 0.0021(12)
N2 0.0404(18) 0.0362(17) 0.0434(15) 0.0008(12) 0.0116(13) 0.0032(13)
N3 0.0365(16) 0.0343(16) 0.0405(14) 0.0038(12) 0.0125(12) -0.0014(11)
N4 0.0402(17) 0.0343(16) 0.0381(15) 0.0059(13) 0.0159(13) -0.0013(13)
N5 0.0543(19) 0.0361(17) 0.0425(16) 0.0020(14) 0.0174(15) 0.0014(14)
O4 0.0430(13) 0.0298(12) 0.0401(12) 0.0083(9) 0.0109(10) 0.0020(9)
O5 0.0520(16) 0.0543(16) 0.0443(13) -0.0008(11) 0.0038(12) 0.0100(11)
O6 0.107(2) 0.065(2) 0.082(2) 0.0341(15) 0.0046(17) -0.0320(17)
N7 0.0553(19) 0.0411(18) 0.0540(17) -0.0012(13) 0.0174(15) -0.0011(14)
N8 0.058(2) 0.0353(18) 0.0507(17) -0.0024(14) 0.0224(15) -0.0082(15)
C11 0.039(2) 0.055(2) 0.0471(19) 0.0053(16) 0.0137(16) 0.0054(16)
C12 0.056(3) 0.053(2) 0.062(2) 0.0057(18) 0.0240(19) 0.0233(18)
C13 0.058(3) 0.041(2) 0.0478(19) 0.0020(16) 0.0163(17) 0.0153(17)
C14 0.044(2) 0.077(3) 0.090(3) -0.001(2) 0.028(2) 0.0064(19)
C15 0.081(3) 0.040(2) 0.078(3) -0.0115(19) 0.022(2) 0.0056(19)
C21 0.052(2) 0.0342(19) 0.0360(17) 0.0014(14) 0.0141(15) -0.0008(15)
C22 0.056(2) 0.040(2) 0.0435(18) 0.0085(15) 0.0202(17) -0.0043(16)
C23 0.044(2) 0.039(2) 0.0370(17) -0.0034(14) 0.0142(15) -0.0086(15)
C24 0.061(2) 0.049(2) 0.051(2) 0.0120(16) 0.0147(18) 0.0110(17)
C25 0.045(2) 0.063(3) 0.064(2) 0.0016(18) 0.0251(18) -0.0095(17)
C31 0.076(3) 0.031(2) 0.053(2) -0.0021(16) 0.022(2) -0.0084(18)
C32 0.074(3) 0.037(2) 0.070(2) -0.0072(18) 0.037(2) -0.0185(18)
C33 0.052(2) 0.043(2) 0.053(2) -0.0121(17) 0.0220(17) -0.0104(17)
C34 0.110(4) 0.051(3) 0.077(3) 0.011(2) 0.026(3) 0.001(2)
C35 0.057(3) 0.064(3) 0.087(3) -0.012(2) 0.022(2) -0.008(2)

loop_
_atom_type_symbol
_atom_type_description
_atom_type_scat_dispersion_real
_atom_type_scat_dispersion_imag
_atom_type_scat_source
C C 0.0033 0.0016 'International Tables Vol C Tables 4.2.6.8 and 6.1.1.4'
H H 0.0000 0.0000 'International Tables Vol C Tables 4.2.6.8 and 6.1.1.4'
N N 0.0061 0.0033 'International Tables Vol C Tables 4.2.6.8 and 6.1.1.4'
O O 0.0106 0.0060 'International Tables Vol C Tables 4.2.6.8 and 6.1.1.4'
Mn Mn 0.3368 0.7283 'International Tables Vol C Tables 4.2.6.8 and 6.1.1.4'

loop_
_geom_angle_atom_site_label_1
_geom_angle_atom_site_label_2
_geom_angle_atom_site_label_3
_geom_angle
_geom_angle_site_symmetry_1
_geom_angle_site_symmetry_3
_geom_angle_publ_flag
C1 Mn1 C2 85.75(15) . . ?
C1 Mn1 C3 89.17(15) . . ?
C2 Mn1 C3 88.56(14) . . ?
C1 Mn1 O4 173.43(12) . . ?
C2 Mn1 O4 95.57(12) . . ?
C3 Mn1 O4 97.30(12) . . ?
C1 Mn1 N3 92.71(12) . . ?
C2 Mn1 N3 91.03(12) . . ?
C3 Mn1 N3 178.05(13) . . ?
O4 Mn1 N3 80.84(9) . . ?
C1 Mn1 N1 94.79(13) . . ?
C2 Mn1 N1 179.23(12) . . ?
C3 Mn1 N1 92.01(12) . . ?
O4 Mn1 N1 83.84(9) . . ?
N3 Mn1 N1 88.39(10) . . ?
O1 C1 Mn1 176.1(3) . . ?
O2 C2 Mn1 174.4(3) . . ?
O3 C3 Mn1 175.2(3) . . ?
C11 N1 N2 105.0(3) . . ?
C11 N1 Mn1 134.0(2) . . ?
N2 N1 Mn1 120.9(2) . . ?
C13 N2 N1 111.5(3) . . ?
C21 N3 N4 104.9(2) . . ?
C21 N3 Mn1 136.4(2) . . ?
N4 N3 Mn1 118.48(18) . . ?
C23 N4 N3 112.3(3) . . ?
O6 N5 O5 121.2(3) . . ?
O6 N5 O4 120.8(3) . . ?
O5 N5 O4 117.9(3) . . ?
N5 O4 Mn1 127.62(19) . . ?
C31 N7 N8 103.5(3) . . ?
C33 N8 N7 113.5(3) . . ?
N1 C11 C12 109.9(3) . . ?
N1 C11 C14 123.0(3) . . ?
C12 C11 C14 127.1(3) . . ?
C13 C12 C11 107.0(3) . . ?
N2 C13 C12 106.6(3) . . ?
N2 C13 C15 122.4(3) . . ?
C12 C13 C15 131.0(3) . . ?
N3 C21 C22 109.3(3) . . ?
N3 C21 C24 123.1(3) . . ?
C22 C21 C24 127.7(3) . . ?
C23 C22 C21 107.6(3) . . ?
N4 C23 C22 105.9(3) . . ?
N4 C23 C25 122.0(3) . . ?
C22 C23 C25 132.0(3) . . ?
N7 C31 C32 110.9(3) . . ?
N7 C31 C34 120.4(4) . . ?
C32 C31 C34 128.7(3) . . ?
C33 C32 C31 107.1(3) . . ?
N8 C33 C32 105.0(3) . . ?
N8 C33 C35 123.8(3) . . ?
C32 C33 C35 131.2(3) . . ?

loop_
_geom_bond_atom_site_label_1
_geom_bond_atom_site_label_2
_geom_bond_distance
_geom_bond_site_symmetry_2
_geom_bond_publ_flag
Mn1 C1 1.788(4) . ?
Mn1 C2 1.806(4) . ?
Mn1 C3 1.824(4) . ?
Mn1 O4 2.061(2) . ?
Mn1 N3 2.069(2) . ?
Mn1 N1 2.071(3) . ?
C1 O1 1.149(4) . ?
C2 O2 1.146(4) . ?
C3 O3 1.136(4) . ?
N1 C11 1.345(4) . ?
N1 N2 1.364(3) . ?
N2 C13 1.346(4) . ?
N3 C21 1.346(4) . ?
N3 N4 1.367(3) . ?
N4 C23 1.345(4) . ?
N5 O6 1.209(3) . ?
N5 O5 1.234(3) . ?
N5 O4 1.281(3) . ?
N7 C31 1.334(4) . ?
N7 N8 1.364(4) . ?
N8 C33 1.332(4) . ?
C11 C12 1.386(5) . ?
C11 C14 1.489(5) . ?
C12 C13 1.360(5) . ?
C13 C15 1.489(5) . ?
C21 C22 1.397(4) . ?
C21 C24 1.490(4) . ?
C22 C23 1.358(4) . ?
C23 C25 1.488(4) . ?
C31 C32 1.377(5) . ?
C31 C34 1.499(5) . ?
C32 C33 1.369(5) . ?
C33 C35 1.470(5) . ?
